data_4517423
loop_
_publ_author_name
'Liu, Jian'
'Vasamsetty, Laxmaiah'
'Anwar, Muhammad'
'Yang, Shuang'
'Xu, Weici'
'Liu, Jinggong'
'Nagaraju, Sakkani'
'Fang, Xinqiang'

_publ_section_title
;
 Organocatalyzed Kinetic Resolution of \a-Functionalized Ketones: The
 Malonate Unit Leads the Way
;
_journal_name_full 'ACS Catalysis'
_journal_page_first 2882
_journal_page_last 2893
_journal_paper_doi 10.1021/acscatal.9b05608
_journal_year 2020
_chemical_formula_moiety 'C23 H24 O5'
_chemical_formula_sum 'C23 H24 O5'
_chemical_formula_weight 380.42
_space_group_crystal_system triclinic
_space_group_IT_number 2
_space_group_name_Hall '-P 1'
_space_group_name_H-M_alt 'P -1'
_atom_sites_solution_hydrogens geom
_atom_sites_solution_primary direct
_audit_creation_date 2019-05-30
_audit_creation_method
;
Olex2 1.2
(compiled 2018.04.03 svn.r3497 for OlexSys, GUI svn.r5486)
;
_cell_angle_alpha 81.344(3)
_cell_angle_beta 79.625(3)
_cell_angle_gamma 70.309(4)
_cell_formula_units_Z 4
_cell_length_a 8.4862(4)
_cell_length_b 11.6076(5)
_cell_length_c 21.8095(8)
_cell_measurement_reflns_used 8410
_cell_measurement_temperature 150.00(10)
_cell_measurement_theta_max 27.8570
_cell_measurement_theta_min 2.5920
_cell_volume 1980.25(15)
_computing_cell_refinement 'CrysAlisPro 1.171.39.46e (Rigaku OD, 2018)'
_computing_data_collection 'CrysAlisPro 1.171.39.46e (Rigaku OD, 2018)'
_computing_data_reduction 'CrysAlisPro 1.171.39.46e (Rigaku OD, 2018)'
_computing_molecular_graphics 'Olex2 (Dolomanov et al., 2009)'
_computing_publication_material 'Olex2 (Dolomanov et al., 2009)'
_computing_structure_refinement 'ShelXL (Sheldrick, 2015)'
_computing_structure_solution 'ShelXS (Sheldrick, 2008)'
_diffrn_ambient_environment N~2~
_diffrn_ambient_temperature 150.00(10)
_diffrn_detector 'CCD plate'
_diffrn_detector_area_resol_mean 10.3468
_diffrn_detector_type Atlas
_diffrn_measured_fraction_theta_full 0.999
_diffrn_measured_fraction_theta_max 0.999
_diffrn_measurement_details
;
List of Runs (angles in degrees, time in seconds):

  # Type    Start    End  Width  t~exp~   \w     \q     \k     \f   Frames
--------------------------------------------------------------------------
  1  \w    -25.00  91.00   1.00   14.40    --   11.14  77.00 -60.00  116
  2  \w    -20.00  31.00   1.00   14.40    --   11.14 -99.00 150.00   51
  3  \w    -46.00  42.00   1.00   14.40    --   11.14 -38.00   0.00   88
  4  \w     -1.00  90.00   1.00   14.40    --   11.14  38.00-180.00   91
  5  \w     47.00 104.00   1.00   14.40    --   11.14 178.00 -60.00   57
  6  \w    -12.00  85.00   1.00   14.40    --   11.14  38.00  90.00   97
  7  \w    -53.00  10.00   1.00   14.40    --  -12.00  90.00 -73.57   63
  8  \w    -73.00 -41.00   1.00   14.40    --  -12.00 127.00  80.28   32
;
_diffrn_measurement_device 'four-circle diffractometer'
_diffrn_measurement_device_type 'SuperNova, Dual, Cu at home/near, Atlas'
_diffrn_measurement_method '\w scans'
_diffrn_orient_matrix_type 'CrysAlisPro convention (1999,Acta A55,543-557)'
_diffrn_orient_matrix_UB_11 0.0502602000
_diffrn_orient_matrix_UB_12 0.0372203000
_diffrn_orient_matrix_UB_13 -0.0145070000
_diffrn_orient_matrix_UB_21 -0.0629085000
_diffrn_orient_matrix_UB_22 0.0523739000
_diffrn_orient_matrix_UB_23 0.0121031000
_diffrn_orient_matrix_UB_31 0.0394009000
_diffrn_orient_matrix_UB_32 -0.0111272000
_diffrn_orient_matrix_UB_33 0.0273242000
_diffrn_radiation_monochromator mirror
_diffrn_radiation_probe x-ray
_diffrn_radiation_type MoK\a
_diffrn_radiation_wavelength 0.71073
_diffrn_reflns_av_R_equivalents 0.0363
_diffrn_reflns_av_unetI/netI 0.0362
_diffrn_reflns_Laue_measured_fraction_full 0.999
_diffrn_reflns_Laue_measured_fraction_max 0.999
_diffrn_reflns_limit_h_max 10
_diffrn_reflns_limit_h_min -10
_diffrn_reflns_limit_k_max 13
_diffrn_reflns_limit_k_min -13
_diffrn_reflns_limit_l_max 25
_diffrn_reflns_limit_l_min -25
_diffrn_reflns_number 25295
_diffrn_reflns_point_group_measured_fraction_full 0.999
_diffrn_reflns_point_group_measured_fraction_max 0.999
_diffrn_reflns_theta_full 24.998
_diffrn_reflns_theta_max 24.998
_diffrn_reflns_theta_min 1.872
_diffrn_source 'micro-focus sealed X-ray tube'
_diffrn_source_type 'SuperNova (Mo) X-ray Source'
_exptl_absorpt_coefficient_mu 0.089
_exptl_absorpt_correction_T_max 1.00000
_exptl_absorpt_correction_T_min 0.74162
_exptl_absorpt_correction_type multi-scan
_exptl_absorpt_process_details
;
CrysAlisPro 1.171.39.46e (Rigaku Oxford Diffraction, 2018)
Empirical absorption correction using spherical harmonics,
 implemented in SCALE3 ABSPACK scaling algorithm.
;
_exptl_crystal_colour 'clear light colourless'
_exptl_crystal_colour_lustre clear
_exptl_crystal_colour_modifier light
_exptl_crystal_colour_primary colourless
_exptl_crystal_density_diffrn 1.276
_exptl_crystal_density_method 'not measured'
_exptl_crystal_description block
_exptl_crystal_F_000 808
_exptl_crystal_size_max 0.3
_exptl_crystal_size_mid 0.2
_exptl_crystal_size_min 0.1
_refine_diff_density_max 0.207
_refine_diff_density_min -0.224
_refine_diff_density_rms 0.045
_refine_ls_extinction_method none
_refine_ls_goodness_of_fit_ref 1.055
_refine_ls_hydrogen_treatment constr
_refine_ls_matrix_type full
_refine_ls_number_parameters 511
_refine_ls_number_reflns 6952
_refine_ls_number_restraints 0
_refine_ls_restrained_S_all 1.055
_refine_ls_R_factor_all 0.0603
_refine_ls_R_factor_gt 0.0433
_refine_ls_shift/su_max 0.001
_refine_ls_shift/su_mean 0.000
_refine_ls_structure_factor_coef Fsqd
_refine_ls_weighting_details 'w=1/[\s^2^(Fo^2^)+(0.0540P)^2^+0.4045P] where P=(Fo^2^+2Fc^2^)/3'
_refine_ls_weighting_scheme calc
_refine_ls_wR_factor_gt 0.1089
_refine_ls_wR_factor_ref 0.1164
_reflns_Friedel_coverage 0.000
_reflns_number_gt 5343
_reflns_number_total 6952
_reflns_threshold_expression 'I > 2\s(I)'
_cod_data_source_file cs9b05608_si_002.cif
_cod_data_source_block lxx-0531
_cod_depositor_comments
;

2020-04-01
Z value and formula fixed to values more according to usual
chemical conventions.                 miguel

 Adding full bibliography for 4517422--4517424.cif.
;
_cod_original_cell_volume 1980.27(15)
_cod_original_formula_moiety '2(C23 H24 O5)'
_cod_original_formula_sum 'C46 H48 O10'
_cod_original_formula_units_Z 2
_cod_original_formula_weight 760.84
_cod_database_code 4517423
_shelx_shelxl_version_number 2018/1
_chemical_oxdiff_formula 'C H O'
_shelx_space_group_comment
;
The symmetry employed for this shelxl refinement is uniquely defined
by the following loop, which should always be used as a source of
symmetry information in preference to the above space-group names.
They are only intended as comments.
;
_reflns_odcompleteness_completeness 96.78
_reflns_odcompleteness_iscentric 1
_reflns_odcompleteness_theta 26.32
_olex2_refinement_description
;
1. Fixed Uiso
 At 1.2 times of:
  All C(H) groups, All C(H,H) groups
 At 1.5 times of:
  All C(H,H,H) groups
2.a Ternary CH refined with riding coordinates:
 C33(H33), C5(H5), C30(H30), C2(H2)
2.b Secondary CH2 refined with riding coordinates:
 C31(H31A,H31B), C3(H3A,H3B)
2.c Aromatic/amide H refined with riding coordinates:
 C34(H34), C8(H8), C36(H36), C40(H40), C42(H42), C44(H44), C6(H6), C45(H45),
 C18(H18), C46(H46), C43(H43), C14(H14), C37(H37), C39(H39), C16(H16), C12(H12),
  C17(H17), C9(H9), C15(H15), C10(H10), C38(H38), C11(H11)
2.d Idealised Me refined as rotating group:
 C25(H25A,H25B,H25C), C56(H56A,H56B,H56C), C53(H53A,H53B,H53C), C49(H49A,H49B,
 H49C), C28(H28A,H28B,H28C), C21(H21A,H21B,H21C)
;
_olex2_submission_special_instructions 'No special instructions were received'
_oxdiff_exptl_absorpt_empirical_details
;
Empirical correction (ABSPACK) includes:
- Absorption correction using spherical harmonics
- Frame scaling
;
_oxdiff_exptl_absorpt_empirical_full_max 1.564
_oxdiff_exptl_absorpt_empirical_full_min 0.629

loop_
_space_group_symop_operation_xyz
'x, y, z'
'-x, -y, -z'

loop_
_atom_site_label
_atom_site_type_symbol
_atom_site_fract_x
_atom_site_fract_y
_atom_site_fract_z
_atom_site_U_iso_or_equiv
_atom_site_adp_type
_atom_site_occupancy
_atom_site_site_symmetry_order
_atom_site_calc_flag
_atom_site_refinement_flags_posn
_atom_site_refinement_flags_adp
_atom_site_refinement_flags_occupancy
_atom_site_disorder_assembly
_atom_site_disorder_group
O24 O 0.05441(16) 0.34101(12) 0.10182(5) 0.0358(3) Uani 1 1 d . . . . .
O54 O -1.35249(16) 0.67467(12) 0.48054(5) 0.0365(3) Uani 1 1 d . . . . .
O55 O -1.38571(15) 0.47122(11) 0.39604(5) 0.0297(3) Uani 1 1 d . . . . .
O48 O -1.34833(17) 0.92410(11) 0.38016(6) 0.0358(3) Uani 1 1 d . . . . .
O27 O -0.17904(16) 0.60968(12) 0.09967(5) 0.0357(3) Uani 1 1 d . . . . .
O52 O -1.56055(15) 0.73554(11) 0.42111(5) 0.0345(3) Uani 1 1 d . . . . .
O26 O -0.11357(16) 0.36036(12) 0.02987(5) 0.0350(3) Uani 1 1 d . . . . .
O20 O -0.11565(17) 0.13757(12) 0.14368(6) 0.0411(3) Uani 1 1 d . . . . .
O50 O -1.36732(18) 0.87927(12) 0.28565(6) 0.0417(4) Uani 1 1 d . . . . .
O22 O -0.17313(19) 0.21729(13) 0.23595(6) 0.0475(4) Uani 1 1 d . . . . .
C41 C -0.9777(2) 0.72176(14) 0.33230(7) 0.0225(4) Uani 1 1 d . . . . .
C33 C -1.0999(2) 0.67460(14) 0.38123(7) 0.0225(4) Uani 1 1 d . . . . .
H33 H -1.103681 0.708502 0.420203 0.027 Uiso 1 1 calc R . . . .
C35 C -1.0248(2) 0.32101(15) 0.40103(7) 0.0241(4) Uani 1 1 d . . . . .
C29 C -1.0980(2) 0.45528(14) 0.38246(7) 0.0220(4) Uani 1 1 d . . . . .
C7 C -0.5464(2) 0.72357(16) 0.07943(8) 0.0287(4) Uani 1 1 d . . . . .
C5 C -0.3968(2) 0.36524(16) 0.11737(8) 0.0283(4) Uani 1 1 d . . . . .
H5 H -0.366122 0.319010 0.080565 0.034 Uiso 1 1 calc R . . . .
C51 C -1.3996(2) 0.70518(15) 0.43016(8) 0.0275(4) Uani 1 1 d . . . . .
C30 C -1.2540(2) 0.49602(15) 0.35044(7) 0.0249(4) Uani 1 1 d . . . . .
H30 H -1.232942 0.444679 0.316151 0.030 Uiso 1 1 calc R . . . .
C23 C -0.0927(2) 0.35309(16) 0.08367(8) 0.0293(4) Uani 1 1 d . . . . .
C47 C -1.3389(2) 0.84755(16) 0.33858(8) 0.0282(4) Uani 1 1 d . . . . .
C31 C -1.3020(2) 0.63008(15) 0.32325(8) 0.0264(4) Uani 1 1 d . . . . .
H31A H -1.417668 0.656896 0.314530 0.032 Uiso 1 1 calc R . . . .
H31B H -1.229622 0.637113 0.283965 0.032 Uiso 1 1 calc R . . . .
C34 C -1.0312(2) 0.53715(15) 0.39394(7) 0.0231(4) Uani 1 1 d . . . . .
H34 H -0.931553 0.506043 0.411677 0.028 Uiso 1 1 calc R . . . .
C1 C -0.4518(2) 0.59656(17) 0.10505(7) 0.0280(4) Uani 1 1 d . . . . .
C32 C -1.2852(2) 0.71409(15) 0.36773(7) 0.0246(4) Uani 1 1 d . . . . .
C3 C -0.2558(2) 0.45822(17) 0.17976(8) 0.0332(4) Uani 1 1 d . . . . .
H3A H -0.339839 0.454037 0.215863 0.040 Uiso 1 1 calc R . . . .
H3B H -0.150921 0.448416 0.194946 0.040 Uiso 1 1 calc R . . . .
C8 C -0.6765(2) 0.74449(17) 0.04405(8) 0.0334(4) Uani 1 1 d . . . . .
H8 H -0.703456 0.677802 0.035451 0.040 Uiso 1 1 calc R . . . .
C36 C -1.0747(2) 0.23476(16) 0.37816(8) 0.0317(4) Uani 1 1 d . . . . .
H36 H -1.155582 0.261231 0.351043 0.038 Uiso 1 1 calc R . . . .
C2 C -0.3133(2) 0.58353(17) 0.14316(8) 0.0309(4) Uani 1 1 d . . . . .
H2 H -0.356016 0.646219 0.172871 0.037 Uiso 1 1 calc R . . . .
C40 C -0.9048(2) 0.27712(16) 0.44228(8) 0.0313(4) Uani 1 1 d . . . . .
H40 H -0.870654 0.332636 0.458911 0.038 Uiso 1 1 calc R . . . .
C4 C -0.2286(2) 0.35290(17) 0.14060(8) 0.0301(4) Uani 1 1 d . . . . .
C19 C -0.1687(2) 0.22991(19) 0.18009(8) 0.0348(5) Uani 1 1 d . . . . .
C42 C -0.9184(2) 0.81128(15) 0.34626(8) 0.0273(4) Uani 1 1 d . . . . .
H42 H -0.961115 0.846028 0.383988 0.033 Uiso 1 1 calc R . . . .
C44 C -0.7351(2) 0.80114(16) 0.24883(9) 0.0332(4) Uani 1 1 d . . . . .
H44 H -0.653579 0.826845 0.221223 0.040 Uiso 1 1 calc R . . . .
C6 C -0.4852(2) 0.49643(16) 0.09553(8) 0.0290(4) Uani 1 1 d . . . . .
H6 H -0.573445 0.509715 0.072725 0.035 Uiso 1 1 calc R . . . .
C45 C -0.7944(2) 0.71375(16) 0.23334(8) 0.0333(4) Uani 1 1 d . . . . .
H45 H -0.754943 0.682234 0.194690 0.040 Uiso 1 1 calc R . . . .
C18 C -0.5106(2) 0.18995(16) 0.16057(8) 0.0331(4) Uani 1 1 d . . . . .
H18 H -0.435758 0.144732 0.129525 0.040 Uiso 1 1 calc R . . . .
C13 C -0.5134(2) 0.30906(16) 0.16472(8) 0.0278(4) Uani 1 1 d . . . . .
C25 C 0.1904(2) 0.34231(19) 0.05116(9) 0.0385(5) Uani 1 1 d . . . . .
H25A H 0.205615 0.279130 0.024795 0.058 Uiso 1 1 calc GR . . . .
H25B H 0.292983 0.327731 0.068162 0.058 Uiso 1 1 calc GR . . . .
H25C H 0.162801 0.420927 0.026965 0.058 Uiso 1 1 calc GR . . . .
C46 C -0.9125(2) 0.67267(16) 0.27512(8) 0.0287(4) Uani 1 1 d . . . . .
H46 H -0.948531 0.611630 0.264817 0.034 Uiso 1 1 calc R . . . .
C43 C -0.7971(2) 0.85005(16) 0.30532(9) 0.0337(4) Uani 1 1 d . . . . .
H43 H -0.757669 0.909006 0.316004 0.040 Uiso 1 1 calc R . . . .
C14 C -0.6261(2) 0.37394(17) 0.21133(8) 0.0349(4) Uani 1 1 d . . . . .
H14 H -0.630242 0.453778 0.214908 0.042 Uiso 1 1 calc R . . . .
C37 C -1.0057(3) 0.11040(17) 0.39522(9) 0.0391(5) Uani 1 1 d . . . . .
H37 H -1.040583 0.054346 0.379379 0.047 Uiso 1 1 calc R . . . .
C56 C -1.5212(3) 0.4597(2) 0.37013(10) 0.0469(6) Uani 1 1 d . . . . .
H56A H -1.477210 0.400142 0.340066 0.070 Uiso 1 1 calc GR . . . .
H56B H -1.580650 0.537722 0.349906 0.070 Uiso 1 1 calc GR . . . .
H56C H -1.597208 0.433422 0.402933 0.070 Uiso 1 1 calc GR . . . .
C39 C -0.8357(3) 0.15250(17) 0.45887(9) 0.0390(5) Uani 1 1 d . . . . .
H39 H -0.754916 0.125129 0.486030 0.047 Uiso 1 1 calc R . . . .
C16 C -0.7295(3) 0.20379(18) 0.24806(9) 0.0430(5) Uani 1 1 d . . . . .
H16 H -0.801888 0.169032 0.275724 0.052 Uiso 1 1 calc R . . . .
C53 C -1.6736(3) 0.7136(2) 0.47640(9) 0.0472(6) Uani 1 1 d . . . . .
H53A H -1.785733 0.734765 0.465915 0.071 Uiso 1 1 calc GR . . . .
H53B H -1.674453 0.763251 0.508001 0.071 Uiso 1 1 calc GR . . . .
H53C H -1.635745 0.628393 0.491963 0.071 Uiso 1 1 calc GR . . . .
C12 C -0.5101(3) 0.82694(18) 0.09005(9) 0.0391(5) Uani 1 1 d . . . . .
H12 H -0.422355 0.816754 0.112607 0.047 Uiso 1 1 calc R . . . .
C17 C -0.6175(3) 0.13764(18) 0.20192(9) 0.0405(5) Uani 1 1 d . . . . .
H17 H -0.613805 0.057814 0.198572 0.049 Uiso 1 1 calc R . . . .
C49 C -1.3991(3) 1.05385(16) 0.35776(10) 0.0471(5) Uani 1 1 d . . . . .
H49A H -1.319091 1.068138 0.322784 0.071 Uiso 1 1 calc GR . . . .
H49B H -1.402707 1.101269 0.390752 0.071 Uiso 1 1 calc GR . . . .
H49C H -1.509039 1.077890 0.344938 0.071 Uiso 1 1 calc GR . . . .
C9 C -0.7665(3) 0.86151(18) 0.02142(9) 0.0413(5) Uani 1 1 d . . . . .
H9 H -0.852264 0.872379 -0.002219 0.050 Uiso 1 1 calc R . . . .
C15 C -0.7333(3) 0.32151(18) 0.25291(9) 0.0422(5) Uani 1 1 d . . . . .
H15 H -0.807971 0.366214 0.284171 0.051 Uiso 1 1 calc R . . . .
C28 C -0.0616(3) 0.6408(2) 0.12790(10) 0.0479(6) Uani 1 1 d . . . . .
H28A H 0.013224 0.670104 0.095882 0.072 Uiso 1 1 calc GR . . . .
H28B H 0.002800 0.569273 0.151608 0.072 Uiso 1 1 calc GR . . . .
H28C H -0.121811 0.703816 0.155229 0.072 Uiso 1 1 calc GR . . . .
C10 C -0.7303(3) 0.96250(19) 0.03361(10) 0.0446(5) Uani 1 1 d . . . . .
H10 H -0.791913 1.041445 0.018930 0.054 Uiso 1 1 calc R . . . .
C38 C -0.8861(3) 0.06862(17) 0.43533(9) 0.0422(5) Uani 1 1 d . . . . .
H38 H -0.839662 -0.015154 0.446458 0.051 Uiso 1 1 calc R . . . .
C11 C -0.6013(3) 0.94420(19) 0.06785(9) 0.0455(5) Uani 1 1 d . . . . .
H11 H -0.575196 1.011425 0.076177 0.055 Uiso 1 1 calc R . . . .
C21 C -0.0642(3) 0.0145(2) 0.17601(11) 0.0626(7) Uani 1 1 d . . . . .
H21A H -0.016727 -0.044674 0.145811 0.094 Uiso 1 1 calc GR . . . .
H21B H -0.160848 -0.001395 0.201493 0.094 Uiso 1 1 calc GR . . . .
H21C H 0.018741 0.008249 0.202064 0.094 Uiso 1 1 calc GR . . . .

loop_
_atom_site_aniso_label
_atom_site_aniso_U_11
_atom_site_aniso_U_22
_atom_site_aniso_U_33
_atom_site_aniso_U_23
_atom_site_aniso_U_13
_atom_site_aniso_U_12
O24 0.0271(7) 0.0580(8) 0.0243(7) 0.0031(6) -0.0050(6) -0.0185(6)
O54 0.0348(8) 0.0542(8) 0.0204(7) 0.0013(6) -0.0029(6) -0.0166(6)
O55 0.0262(7) 0.0399(7) 0.0268(6) 0.0071(5) -0.0068(5) -0.0183(6)
O48 0.0408(8) 0.0251(6) 0.0355(7) -0.0015(5) -0.0017(6) -0.0052(6)
O27 0.0355(8) 0.0589(8) 0.0241(6) -0.0049(6) -0.0017(6) -0.0310(7)
O52 0.0208(7) 0.0445(7) 0.0286(7) 0.0099(6) 0.0005(5) -0.0056(6)
O26 0.0347(8) 0.0563(8) 0.0191(7) -0.0022(6) -0.0035(6) -0.0221(7)
O20 0.0396(8) 0.0417(8) 0.0321(7) 0.0057(6) -0.0028(6) -0.0053(6)
O50 0.0507(9) 0.0390(7) 0.0324(8) 0.0122(6) -0.0128(7) -0.0132(7)
O22 0.0555(10) 0.0643(9) 0.0248(8) 0.0099(6) -0.0111(7) -0.0250(8)
C41 0.0207(9) 0.0208(8) 0.0240(9) 0.0005(7) -0.0045(7) -0.0046(7)
C33 0.0238(9) 0.0249(8) 0.0200(8) -0.0022(7) -0.0030(7) -0.0093(7)
C35 0.0249(10) 0.0263(9) 0.0204(8) -0.0035(7) 0.0040(7) -0.0103(7)
C29 0.0232(9) 0.0262(9) 0.0155(8) -0.0010(7) 0.0018(7) -0.0091(7)
C7 0.0314(11) 0.0388(10) 0.0195(9) -0.0040(7) 0.0037(8) -0.0189(9)
C5 0.0293(10) 0.0381(10) 0.0210(9) -0.0026(7) -0.0031(8) -0.0156(8)
C51 0.0261(10) 0.0271(9) 0.0261(10) 0.0009(7) -0.0008(8) -0.0071(8)
C30 0.0284(10) 0.0318(9) 0.0179(8) -0.0007(7) -0.0028(7) -0.0150(8)
C23 0.0282(10) 0.0373(10) 0.0248(10) 0.0008(8) -0.0054(8) -0.0142(8)
C47 0.0187(9) 0.0312(9) 0.0308(10) 0.0034(8) -0.0002(8) -0.0074(8)
C31 0.0235(10) 0.0365(10) 0.0197(9) 0.0022(7) -0.0047(7) -0.0116(8)
C34 0.0203(9) 0.0281(9) 0.0203(8) 0.0002(7) -0.0033(7) -0.0079(7)
C1 0.0278(10) 0.0433(10) 0.0168(8) -0.0037(7) 0.0017(7) -0.0186(9)
C32 0.0230(10) 0.0272(9) 0.0220(9) 0.0028(7) -0.0020(7) -0.0087(7)
C3 0.0320(11) 0.0541(12) 0.0187(9) -0.0033(8) -0.0036(8) -0.0206(9)
C8 0.0358(11) 0.0364(10) 0.0314(10) -0.0054(8) -0.0011(9) -0.0169(9)
C36 0.0329(11) 0.0305(10) 0.0322(10) -0.0072(8) 0.0004(8) -0.0115(8)
C2 0.0337(11) 0.0461(11) 0.0193(9) -0.0080(8) 0.0018(8) -0.0219(9)
C40 0.0362(11) 0.0285(9) 0.0299(10) -0.0010(8) -0.0049(9) -0.0118(8)
C4 0.0284(10) 0.0447(11) 0.0201(9) 0.0005(8) -0.0032(8) -0.0171(9)
C19 0.0272(11) 0.0528(12) 0.0247(10) 0.0041(9) -0.0036(8) -0.0163(9)
C42 0.0301(10) 0.0242(9) 0.0273(9) -0.0031(7) -0.0029(8) -0.0086(8)
C44 0.0265(10) 0.0288(9) 0.0392(11) 0.0047(8) 0.0024(9) -0.0092(8)
C6 0.0285(10) 0.0411(10) 0.0224(9) 0.0010(8) -0.0049(8) -0.0184(8)
C45 0.0332(11) 0.0322(10) 0.0293(10) -0.0038(8) 0.0054(8) -0.0083(9)
C18 0.0330(11) 0.0340(10) 0.0307(10) -0.0022(8) -0.0019(8) -0.0104(9)
C13 0.0265(10) 0.0341(10) 0.0241(9) 0.0008(7) -0.0055(8) -0.0119(8)
C25 0.0252(11) 0.0577(13) 0.0335(11) 0.0014(9) -0.0007(9) -0.0185(10)
C46 0.0294(10) 0.0284(9) 0.0301(10) -0.0054(7) -0.0002(8) -0.0125(8)
C43 0.0329(11) 0.0274(9) 0.0441(11) 0.0006(8) -0.0067(9) -0.0148(8)
C14 0.0364(11) 0.0329(10) 0.0346(10) -0.0020(8) 0.0015(9) -0.0138(9)
C37 0.0444(13) 0.0287(10) 0.0454(12) -0.0115(9) 0.0037(10) -0.0150(9)
C56 0.0371(12) 0.0670(14) 0.0474(12) 0.0160(11) -0.0179(10) -0.0336(11)
C39 0.0391(12) 0.0320(10) 0.0399(11) 0.0035(8) -0.0075(10) -0.0056(9)
C16 0.0395(12) 0.0438(12) 0.0418(12) 0.0079(9) 0.0050(10) -0.0190(10)
C53 0.0266(11) 0.0644(14) 0.0357(11) 0.0163(10) 0.0065(9) -0.0096(10)
C12 0.0468(13) 0.0479(12) 0.0318(10) -0.0028(9) -0.0036(9) -0.0285(10)
C17 0.0453(13) 0.0321(10) 0.0447(12) 0.0029(9) -0.0035(10) -0.0175(9)
C49 0.0514(14) 0.0247(10) 0.0582(14) 0.0023(9) -0.0047(11) -0.0072(9)
C9 0.0403(12) 0.0422(12) 0.0424(12) -0.0030(9) -0.0066(10) -0.0143(10)
C15 0.0368(12) 0.0427(12) 0.0392(11) -0.0022(9) 0.0105(9) -0.0113(10)
C28 0.0472(13) 0.0748(15) 0.0396(12) -0.0074(11) -0.0069(10) -0.0414(12)
C10 0.0506(14) 0.0380(11) 0.0435(12) -0.0022(9) -0.0005(11) -0.0156(10)
C38 0.0467(13) 0.0239(10) 0.0475(12) -0.0011(9) 0.0042(10) -0.0069(9)
C11 0.0623(15) 0.0395(12) 0.0421(12) -0.0063(9) 0.0005(11) -0.0290(11)
C21 0.0666(17) 0.0480(13) 0.0525(14) 0.0125(11) -0.0052(13) -0.0004(12)

loop_
_atom_type_symbol
_atom_type_description
_atom_type_scat_dispersion_real
_atom_type_scat_dispersion_imag
_atom_type_scat_source
C C 0.0033 0.0016 'International Tables Vol C Tables 4.2.6.8 and 6.1.1.4'
H H 0.0000 0.0000 'International Tables Vol C Tables 4.2.6.8 and 6.1.1.4'
O O 0.0106 0.0060 'International Tables Vol C Tables 4.2.6.8 and 6.1.1.4'

loop_
_geom_angle_atom_site_label_1
_geom_angle_atom_site_label_2
_geom_angle_atom_site_label_3
_geom_angle
_geom_angle_site_symmetry_1
_geom_angle_site_symmetry_3
_geom_angle_publ_flag
C23 O24 C25 114.83(13) . . ?
C56 O55 C30 114.24(13) . . ?
C47 O48 C49 115.54(14) . . ?
C28 O27 C2 114.15(13) . . ?
C51 O52 C53 114.32(13) . . ?
C19 O20 C21 115.78(15) . . ?
C42 C41 C33 119.42(15) . . ?
C42 C41 C46 117.74(16) . . ?
C46 C41 C33 122.68(14) . . ?
C41 C33 C32 116.24(12) . . ?
C34 C33 C41 110.33(14) . . ?
C34 C33 C32 110.39(13) . . ?
C36 C35 C29 121.20(15) . . ?
C36 C35 C40 117.49(15) . . ?
C40 C35 C29 121.31(15) . . ?
C35 C29 C30 117.22(14) . . ?
C34 C29 C35 122.17(15) . . ?
C34 C29 C30 120.60(15) . . ?
C8 C7 C1 121.50(15) . . ?
C8 C7 C12 116.53(17) . . ?
C12 C7 C1 121.97(16) . . ?
C6 C5 C4 110.77(14) . . ?
C6 C5 C13 111.95(15) . . ?
C13 C5 C4 113.80(13) . . ?
O54 C51 O52 123.90(16) . . ?
O54 C51 C32 125.29(16) . . ?
O52 C51 C32 110.80(13) . . ?
O55 C30 C29 106.23(12) . . ?
O55 C30 C31 112.21(14) . . ?
C29 C30 C31 113.48(13) . . ?
O24 C23 C4 110.71(14) . . ?
O26 C23 O24 124.10(17) . . ?
O26 C23 C4 125.17(16) . . ?
O48 C47 C32 110.59(14) . . ?
O50 C47 O48 124.55(16) . . ?
O50 C47 C32 124.85(16) . . ?
C30 C31 C32 112.17(13) . . ?
C29 C34 C33 126.85(15) . . ?
C7 C1 C2 117.50(15) . . ?
C6 C1 C7 122.81(15) . . ?
C6 C1 C2 119.70(16) . . ?
C51 C32 C33 108.27(13) . . ?
C47 C32 C33 110.03(13) . . ?
C47 C32 C51 108.55(14) . . ?
C31 C32 C33 110.09(14) . . ?
C31 C32 C51 110.14(14) . . ?
C31 C32 C47 109.74(13) . . ?
C2 C3 C4 112.67(14) . . ?
C9 C8 C7 121.80(17) . . ?
C37 C36 C35 120.95(17) . . ?
O27 C2 C1 106.00(13) . . ?
O27 C2 C3 112.35(15) . . ?
C1 C2 C3 113.04(14) . . ?
C39 C40 C35 121.19(17) . . ?
C23 C4 C5 108.97(13) . . ?
C3 C4 C5 109.74(15) . . ?
C3 C4 C23 111.20(14) . . ?
C3 C4 C19 109.77(14) . . ?
C19 C4 C5 109.57(14) . . ?
C19 C4 C23 107.56(15) . . ?
O20 C19 C4 110.16(14) . . ?
O22 C19 O20 124.62(18) . . ?
O22 C19 C4 125.18(18) . . ?
C43 C42 C41 121.55(16) . . ?
C43 C44 C45 119.69(17) . . ?
C1 C6 C5 127.50(16) . . ?
C44 C45 C46 120.33(17) . . ?
C17 C18 C13 121.07(18) . . ?
C18 C13 C5 119.77(16) . . ?
C14 C13 C5 122.10(16) . . ?
C14 C13 C18 118.10(17) . . ?
C45 C46 C41 120.78(16) . . ?
C44 C43 C42 119.86(17) . . ?
C13 C14 C15 120.90(18) . . ?
C38 C37 C36 120.79(18) . . ?
C38 C39 C40 120.36(18) . . ?
C15 C16 C17 119.57(19) . . ?
C11 C12 C7 121.60(18) . . ?
C16 C17 C18 120.06(18) . . ?
C10 C9 C8 120.54(19) . . ?
C16 C15 C14 120.30(19) . . ?
C11 C10 C9 118.77(19) . . ?
C37 C38 C39 119.20(17) . . ?
C10 C11 C12 120.75(18) . . ?

loop_
_geom_bond_atom_site_label_1
_geom_bond_atom_site_label_2
_geom_bond_distance
_geom_bond_site_symmetry_2
_geom_bond_publ_flag
O24 C23 1.333(2) . ?
O24 C25 1.449(2) . ?
O54 C51 1.1990(19) . ?
O55 C30 1.432(2) . ?
O55 C56 1.421(2) . ?
O48 C47 1.337(2) . ?
O48 C49 1.452(2) . ?
O27 C2 1.431(2) . ?
O27 C28 1.426(2) . ?
O52 C51 1.335(2) . ?
O52 C53 1.448(2) . ?
O26 C23 1.204(2) . ?
O20 C19 1.336(2) . ?
O20 C21 1.455(2) . ?
O50 C47 1.200(2) . ?
O22 C19 1.200(2) . ?
C41 C33 1.524(2) . ?
C41 C42 1.389(2) . ?
C41 C46 1.392(2) . ?
C33 C34 1.503(2) . ?
C33 C32 1.553(2) . ?
C35 C29 1.492(2) . ?
C35 C36 1.394(2) . ?
C35 C40 1.396(2) . ?
C29 C30 1.509(2) . ?
C29 C34 1.331(2) . ?
C7 C1 1.499(3) . ?
C7 C8 1.394(2) . ?
C7 C12 1.395(3) . ?
C5 C4 1.554(2) . ?
C5 C6 1.500(2) . ?
C5 C13 1.528(2) . ?
C51 C32 1.535(2) . ?
C30 C31 1.524(2) . ?
C23 C4 1.535(2) . ?
C47 C32 1.531(2) . ?
C31 C32 1.530(2) . ?
C1 C2 1.513(2) . ?
C1 C6 1.338(2) . ?
C3 C2 1.518(3) . ?
C3 C4 1.527(2) . ?
C8 C9 1.381(3) . ?
C36 C37 1.383(3) . ?
C40 C39 1.384(2) . ?
C4 C19 1.529(3) . ?
C42 C43 1.386(2) . ?
C44 C45 1.380(3) . ?
C44 C43 1.376(3) . ?
C45 C46 1.387(2) . ?
C18 C13 1.391(2) . ?
C18 C17 1.384(3) . ?
C13 C14 1.382(3) . ?
C14 C15 1.389(3) . ?
C37 C38 1.375(3) . ?
C39 C38 1.380(3) . ?
C16 C17 1.379(3) . ?
C16 C15 1.375(3) . ?
C12 C11 1.383(3) . ?
C9 C10 1.381(3) . ?
C10 C11 1.375(3) . ?
